data_1547140
loop_
_publ_author_name
'Su, Yuanting'
'Li, Yongxin'
'Ganguly, Rakesh'
'Kinjo, Rei'

_publ_section_title
;
 Crystalline Boron-linked Tetraaminoethylene Radical Cations
;
_journal_name_full 'Chem. Sci.'
_journal_paper_doi 10.1039/C7SC03528D
_journal_year 2017
_chemical_formula_sum 'C81 H62 B3 F20 N4'
_chemical_formula_weight 1503.77
_space_group_crystal_system monoclinic
_space_group_IT_number 14
_space_group_name_Hall '-P 2yn'
_space_group_name_H-M_alt 'P 1 21/n 1'
_symmetry_space_group_name_Hall '-P 2yn'
_symmetry_space_group_name_H-M 'P 1 21/n 1'
_atom_sites_solution_hydrogens geom
_audit_update_record
;
2017-05-08 deposited with the CCDC.
2017-09-12 downloaded from the CCDC.
;
_cell_angle_alpha 90
_cell_angle_beta 97.0523(5)
_cell_angle_gamma 90
_cell_formula_units_Z 4
_cell_length_a 17.0654(2)
_cell_length_b 18.7504(2)
_cell_length_c 22.9274(3)
_cell_measurement_reflns_used 401
_cell_measurement_temperature 143.(2)
_cell_measurement_theta_max 34.6654
_cell_measurement_theta_min 3.0237
_cell_volume 7280.88(15)
_computing_cell_refinement 'APEX3 v2016.5-0 (Bruker AXS)'
_computing_data_collection 'APEX3 (Bruker AXS Inc., 2016)'
_computing_data_reduction 'SAINT V8.37A (Bruker AXS Inc., 2015)'
_computing_molecular_graphics 'XP (Bruker AXS Inc., 2016)'
_computing_publication_material 'APEX3 (Bruker AXS Inc., 2016)'
_computing_structure_refinement 'SHELXL-2014/7 (Sheldrick, 2014)'
_computing_structure_solution 'XS, VERSION 2013/1'
_diffrn_ambient_temperature 143.(2)
_diffrn_detector_area_resol_mean 8.3333
_diffrn_measured_fraction_theta_full 0.990
_diffrn_measured_fraction_theta_max 0.990
_diffrn_measurement_device_type 'CCD area detector'
_diffrn_measurement_method 'phi and omega scans'
_diffrn_radiation_monochromator 'Multilayer Mirror'
_diffrn_radiation_type CuK\a
_diffrn_radiation_wavelength 1.54178
_diffrn_reflns_av_R_equivalents 0.0555
_diffrn_reflns_av_unetI/netI 0.0422
_diffrn_reflns_limit_h_max 20
_diffrn_reflns_limit_h_min -20
_diffrn_reflns_limit_k_max 21
_diffrn_reflns_limit_k_min -19
_diffrn_reflns_limit_l_max 27
_diffrn_reflns_limit_l_min -27
_diffrn_reflns_number 74879
_diffrn_reflns_theta_full 66.59
_diffrn_reflns_theta_max 66.59
_diffrn_reflns_theta_min 3.06
_diffrn_source 'Incoatec Microfocus Source'
_diffrn_source_type 'Bruker Kappa Duo APEX2'
_exptl_absorpt_coefficient_mu 0.994
_exptl_absorpt_correction_T_max 0.83
_exptl_absorpt_correction_T_min 0.57
_exptl_absorpt_correction_type multi-scan
_exptl_absorpt_process_details
;
SADABS-2016/2 - Bruker AXS area detector scaling and absorption correction
;
_exptl_crystal_colour red
_exptl_crystal_density_diffrn 1.372
_exptl_crystal_density_method 'not measured'
_exptl_crystal_description block
_exptl_crystal_F_000 3084
_exptl_crystal_size_max 0.360
_exptl_crystal_size_mid 0.300
_exptl_crystal_size_min 0.200
_refine_diff_density_max 0.439
_refine_diff_density_min -0.423
_refine_ls_extinction_method none
_refine_ls_goodness_of_fit_ref 1.085
_refine_ls_hydrogen_treatment constr
_refine_ls_matrix_type full
_refine_ls_number_parameters 986
_refine_ls_number_reflns 12735
_refine_ls_number_restraints 0
_refine_ls_restrained_S_all 1.085
_refine_ls_R_factor_all 0.0580
_refine_ls_R_factor_gt 0.0532
_refine_ls_shift/su_max 0.001
_refine_ls_shift/su_mean 0.000
_refine_ls_structure_factor_coef Fsqd
_refine_ls_weighting_details 'w=1/[\s^2^(Fo^2^)+(0.1103P)^2^+2.2232P] where P=(Fo^2^+2Fc^2^)/3'
_refine_ls_weighting_scheme calc
_refine_ls_wR_factor_gt 0.1588
_refine_ls_wR_factor_ref 0.1656
_reflns_number_gt 11369
_reflns_number_total 12735
_reflns_threshold_expression 'I > 2\s(I)'
_cod_data_source_file c7sc03528d2.cif
_cod_data_source_block rei604s
_cod_depositor_comments
;
The following automatic conversions were performed:

'_exptl_absorpt_correction_type' value 'Multi-Scan' changed to
'multi-scan' according to
/home/data/users/saulius/crontab/automatic-downloads/rss-feeds/RSC/lib/dictionaries/cif_core.dic
dictionary named 'cif_core.dic' version 2.4.2 from 2011-04-26.

Automatic conversion script
Id: cif_fix_values 4973 2017-02-22 13:04:09Z antanas 
;
_cod_database_code 1547140

loop_
_space_group_symop_operation_xyz
'x, y, z'
'-x+1/2, y+1/2, -z+1/2'
'-x, -y, -z'
'x-1/2, -y-1/2, z-1/2'

loop_
_atom_site_type_symbol
_atom_site_label
_atom_site_fract_x
_atom_site_fract_y
_atom_site_fract_z
_atom_site_U_iso_or_equiv
_atom_site_adp_type
_atom_site_calc_flag
_atom_site_refinement_flags_adp
_atom_site_refinement_flags_posn
_atom_site_occupancy
B B1 0.49659(12) 0.15707(11) 0.30219(9) 0.0262(4) Uani d . . 1
B B2 0.49353(12) 0.34728(11) 0.19717(9) 0.0244(4) Uani d . . 1
B B3 0.25581(11) 0.40420(10) 0.49978(8) 0.0203(4) Uani d . . 1
C C1 0.45422(12) 0.24832(11) 0.24243(10) 0.0366(5) Uani d . . 1
C C2 0.53487(11) 0.26016(11) 0.26235(9) 0.0327(4) Uani d . . 1
C C3 0.49797(11) 0.08780(10) 0.33879(9) 0.0289(4) Uani d . . 1
C C4 0.45826(13) 0.02670(11) 0.31570(11) 0.0408(5) Uani d . . 1
H H4 0.4297 0.028 0.2774 0.049 Uiso calc U R 1
C C5 0.46037(16) -0.03558(13) 0.34836(14) 0.0539(6) Uani d . . 1
H H5 0.4351 -0.0773 0.3318 0.065 Uiso calc U R 1
C C6 0.49884(15) -0.03722(14) 0.40466(14) 0.0551(7) Uani d . . 1
H H6 0.499 -0.0798 0.4271 0.066 Uiso calc U R 1
C C7 0.53739(13) 0.02277(13) 0.42884(11) 0.0458(6) Uani d . . 1
H H7 0.5634 0.0217 0.4679 0.055 Uiso calc U R 1
C C8 0.53765(12) 0.08460(12) 0.39534(10) 0.0357(4) Uani d . . 1
H H8 0.5655 0.1254 0.4114 0.043 Uiso calc U R 1
C C9 0.34822(10) 0.16146(9) 0.25942(8) 0.0226(3) Uani d . . 1
C C10 0.30437(11) 0.17420(9) 0.30590(8) 0.0253(4) Uani d . . 1
C C11 0.33986(12) 0.20956(11) 0.36205(8) 0.0342(4) Uani d . . 1
H H11A 0.2976 0.2237 0.385 0.051 Uiso calc U R 1
H H11B 0.3696 0.2519 0.3527 0.051 Uiso calc U R 1
H H11C 0.3754 0.1761 0.385 0.051 Uiso calc U R 1
C C12 0.22611(12) 0.15196(11) 0.29936(9) 0.0329(4) Uani d . . 1
H H12 0.1954 0.16 0.3306 0.039 Uiso calc U R 1
C C13 0.19133(12) 0.11835(11) 0.24866(10) 0.0355(4) Uani d . . 1
C C14 0.10486(14) 0.09844(17) 0.24222(13) 0.0587(7) Uani d . . 1
H H14A 0.0774 0.1216 0.2072 0.088 Uiso calc U R 1
H H14B 0.0816 0.1143 0.277 0.088 Uiso calc U R 1
H H14C 0.0995 0.0466 0.2383 0.088 Uiso calc U R 1
C C15 0.23805(12) 0.10412(11) 0.20460(9) 0.0342(4) Uani d . . 1
H H15 0.2154 0.0798 0.1703 0.041 Uiso calc U R 1
C C16 0.31713(11) 0.12425(10) 0.20907(8) 0.0265(4) Uani d . . 1
C C17 0.36722(13) 0.10394(11) 0.16244(9) 0.0355(4) Uani d . . 1
H H17A 0.3917 0.0574 0.1719 0.053 Uiso calc U R 1
H H17B 0.4085 0.1399 0.1605 0.053 Uiso calc U R 1
H H17C 0.3342 0.1012 0.1244 0.053 Uiso calc U R 1
C C18 0.64387(10) 0.20086(9) 0.32576(8) 0.0239(4) Uani d . . 1
C C19 0.69238(12) 0.14742(10) 0.30788(8) 0.0297(4) Uani d . . 1
C C20 0.66300(15) 0.09018(12) 0.26468(11) 0.0439(5) Uani d . . 1
H H20A 0.6489 0.0477 0.286 0.066 Uiso calc U R 1
H H20B 0.7045 0.0781 0.2404 0.066 Uiso calc U R 1
H H20C 0.6164 0.1075 0.2394 0.066 Uiso calc U R 1
C C21 0.77134(12) 0.14759(11) 0.33286(10) 0.0381(5) Uani d . . 1
H H21 0.806 0.1123 0.3208 0.046 Uiso calc U R 1
C C22 0.80097(12) 0.19736(12) 0.37458(10) 0.0393(5) Uani d . . 1
C C23 0.88687(15) 0.19618(17) 0.40027(15) 0.0658(8) Uani d . . 1
H H23A 0.906 0.2452 0.4066 0.099 Uiso calc U R 1
H H23B 0.918 0.1719 0.373 0.099 Uiso calc U R 1
H H23C 0.8924 0.1707 0.4379 0.099 Uiso calc U R 1
C C24 0.74982(12) 0.24722(11) 0.39292(9) 0.0352(4) Uani d . . 1
H H24 0.7693 0.2809 0.4221 0.042 Uiso calc U R 1
C C25 0.67050(11) 0.24976(10) 0.36996(8) 0.0279(4) Uani d . . 1
C C26 0.61607(14) 0.30196(12) 0.39387(10) 0.0392(5) Uani d . . 1
H H26A 0.5798 0.2763 0.4165 0.059 Uiso calc U R 1
H H26B 0.5857 0.3275 0.3613 0.059 Uiso calc U R 1
H H26C 0.6471 0.3362 0.4195 0.059 Uiso calc U R 1
C C27 0.49260(11) 0.41166(10) 0.15542(8) 0.0271(4) Uani d . . 1
C C28 0.55985(12) 0.43224(12) 0.13070(10) 0.0390(5) Uani d . . 1
H H28 0.6081 0.4075 0.1414 0.047 Uiso calc U R 1
C C29 0.55758(14) 0.48804(14) 0.09087(12) 0.0504(6) Uani d . . 1
H H29 0.6039 0.5007 0.0741 0.061 Uiso calc U R 1
C C30 0.48822(14) 0.52527(12) 0.07548(11) 0.0463(6) Uani d . . 1
H H30 0.487 0.564 0.0486 0.056 Uiso calc U R 1
C C31 0.42102(14) 0.50620(12) 0.09908(11) 0.0454(5) Uani d . . 1
H H31 0.3732 0.5314 0.0881 0.055 Uiso calc U R 1
C C32 0.42292(12) 0.45021(11) 0.13891(10) 0.0359(5) Uani d . . 1
H H32 0.3762 0.4378 0.1553 0.043 Uiso calc U R 1
C C33 0.35185(10) 0.29432(9) 0.16663(8) 0.0234(4) Uani d . . 1
C C34 0.28215(11) 0.31149(10) 0.18936(8) 0.0276(4) Uani d . . 1
C C35 0.28158(13) 0.34620(12) 0.24828(9) 0.0373(5) Uani d . . 1
H H35A 0.333 0.3684 0.2603 0.056 Uiso calc U R 1
H H35B 0.2712 0.3101 0.2773 0.056 Uiso calc U R 1
H H35C 0.2402 0.3827 0.2457 0.056 Uiso calc U R 1
C C36 0.21113(12) 0.29686(12) 0.15427(11) 0.0413(5) Uani d . . 1
H H36 0.1628 0.3073 0.1691 0.05 Uiso calc U R 1
C C37 0.20902(15) 0.26786(15) 0.09900(12) 0.0521(6) Uani d . . 1
C C38 0.1315(2) 0.2511(3) 0.06274(19) 0.0984(14) Uani d . . 1
H H38A 0.0913 0.242 0.0888 0.148 Uiso calc U R 1
H H38B 0.1376 0.2088 0.0387 0.148 Uiso calc U R 1
H H38C 0.1153 0.2917 0.0371 0.148 Uiso calc U R 1
C C39 0.28001(15) 0.25573(13) 0.07681(10) 0.0470(6) Uani d . . 1
H H39 0.2789 0.2378 0.038 0.056 Uiso calc U R 1
C C40 0.35262(12) 0.26895(11) 0.10956(8) 0.0322(4) Uani d . . 1
C C41 0.42843(15) 0.25600(13) 0.08367(10) 0.0456(5) Uani d . . 1
H H41A 0.4497 0.3016 0.0718 0.068 Uiso calc U R 1
H H41B 0.418 0.2248 0.0493 0.068 Uiso calc U R 1
H H41C 0.4669 0.2332 0.1131 0.068 Uiso calc U R 1
C C42 0.64244(10) 0.34269(9) 0.24533(7) 0.0220(3) Uani d . . 1
C C43 0.69907(11) 0.30254(10) 0.22084(8) 0.0259(4) Uani d . . 1
C C44 0.67671(13) 0.24315(11) 0.17790(10) 0.0383(5) Uani d . . 1
H H44A 0.6667 0.2628 0.1381 0.057 Uiso calc U R 1
H H44B 0.6289 0.2195 0.1879 0.057 Uiso calc U R 1
H H44C 0.7199 0.2085 0.1798 0.057 Uiso calc U R 1
C C45 0.77768(11) 0.32202(10) 0.23456(8) 0.0293(4) Uani d . . 1
H H45 0.8172 0.2947 0.219 0.035 Uiso calc U R 1
C C46 0.80045(11) 0.38008(10) 0.27025(8) 0.0286(4) Uani d . . 1
C C47 0.88680(12) 0.39782(14) 0.28571(12) 0.0473(6) Uani d . . 1
H H47A 0.892 0.4456 0.3031 0.071 Uiso calc U R 1
H H47B 0.9131 0.3966 0.2501 0.071 Uiso calc U R 1
H H47C 0.9114 0.3628 0.314 0.071 Uiso calc U R 1
C C48 0.74198(11) 0.42126(10) 0.29046(8) 0.0273(4) Uani d . . 1
H H48 0.7568 0.4623 0.3135 0.033 Uiso calc U R 1
C C49 0.66200(10) 0.40434(9) 0.27801(7) 0.0230(4) Uani d . . 1
C C50 0.60056(11) 0.45348(11) 0.29780(9) 0.0318(4) Uani d . . 1
H H50A 0.62 0.4733 0.3364 0.048 Uiso calc U R 1
H H50B 0.5518 0.4267 0.3005 0.048 Uiso calc U R 1
H H50C 0.5899 0.4923 0.2694 0.048 Uiso calc U R 1
C C51 0.32346(10) 0.44968(9) 0.46981(7) 0.0205(3) Uani d . . 1
C C52 0.35072(10) 0.43484(9) 0.41660(8) 0.0234(4) Uani d . . 1
C C53 0.40918(11) 0.47282(10) 0.39379(8) 0.0279(4) Uani d . . 1
C C54 0.44474(10) 0.52959(10) 0.42464(9) 0.0284(4) Uani d . . 1
C C55 0.42153(10) 0.54594(9) 0.47869(8) 0.0262(4) Uani d . . 1
C C56 0.36376(10) 0.50573(9) 0.50005(7) 0.0223(3) Uani d . . 1
C C57 0.30961(10) 0.35859(9) 0.55201(8) 0.0220(3) Uani d . . 1
C C58 0.31827(10) 0.37191(9) 0.61172(8) 0.0241(4) Uani d . . 1
C C59 0.36927(11) 0.33496(11) 0.65298(8) 0.0303(4) Uani d . . 1
C C60 0.41444(11) 0.28042(11) 0.63442(10) 0.0351(5) Uani d . . 1
C C61 0.40830(11) 0.26477(10) 0.57574(10) 0.0330(4) Uani d . . 1
C C62 0.35833(11) 0.30432(10) 0.53642(8) 0.0268(4) Uani d . . 1
C C63 0.18779(10) 0.45505(9) 0.52470(7) 0.0215(3) Uani d . . 1
C C64 0.17163(11) 0.52635(9) 0.51280(7) 0.0242(4) Uani d . . 1
C C65 0.10939(12) 0.56301(10) 0.53224(8) 0.0310(4) Uani d . . 1
C C66 0.05788(11) 0.52820(12) 0.56399(9) 0.0345(5) Uani d . . 1
C C67 0.07018(11) 0.45722(12) 0.57655(9) 0.0331(4) Uani d . . 1
C C68 0.13311(11) 0.42291(10) 0.55671(8) 0.0260(4) Uani d . . 1
C C69 0.20054(10) 0.35348(9) 0.45183(8) 0.0236(4) Uani d . . 1
C C70 0.16533(10) 0.38365(10) 0.39978(8) 0.0269(4) Uani d . . 1
C C71 0.11543(11) 0.34838(12) 0.35754(9) 0.0353(5) Uani d . . 1
C C72 0.09543(11) 0.27877(13) 0.36714(10) 0.0404(5) Uani d . . 1
C C73 0.12673(12) 0.24641(11) 0.41833(11) 0.0390(5) Uani d . . 1
C C74 0.17807(11) 0.28323(10) 0.45932(9) 0.0285(4) Uani d . . 1
C C75 0.72095(13) 0.95098(13) 0.45994(11) 0.0441(5) Uani d . . 1
C C76 0.70060(14) 0.92424(13) 0.51175(11) 0.0439(5) Uani d . . 1
H H76 0.6891 0.8749 0.5146 0.053 Uiso calc U R 1
C C77 0.69645(15) 0.96810(14) 0.56022(11) 0.0493(6) Uani d . . 1
H H77 0.6815 0.9489 0.5956 0.059 Uiso calc U R 1
C C78 0.71424(16) 1.03995(15) 0.55650(13) 0.0569(7) Uani d . . 1
H H78 0.7121 1.0702 0.5895 0.068 Uiso calc U R 1
C C79 0.73485(15) 1.06708(14) 0.50499(13) 0.0560(7) Uani d . . 1
H H79 0.7469 1.1163 0.5023 0.067 Uiso calc U R 1
C C80 0.73820(14) 1.02323(14) 0.45680(13) 0.0504(6) Uani d . . 1
H H80 0.7524 1.0427 0.4213 0.061 Uiso calc U R 1
C C81 0.7207(2) 0.90376(18) 0.40675(14) 0.0675(8) Uani d . . 1
H H81A 0.7481 0.859 0.4182 0.101 Uiso calc U R 1
H H81B 0.7478 0.9281 0.3771 0.101 Uiso calc U R 1
H H81C 0.6661 0.8935 0.3904 0.101 Uiso calc U R 1
F F1 0.32103(6) 0.38001(6) 0.38257(5) 0.0302(2) Uani d . . 1
F F2 0.43203(7) 0.45387(7) 0.34193(5) 0.0412(3) Uani d . . 1
F F3 0.50158(7) 0.56734(7) 0.40344(6) 0.0423(3) Uani d . . 1
F F4 0.45660(7) 0.60026(6) 0.51023(5) 0.0358(3) Uani d . . 1
F F5 0.34590(6) 0.52336(5) 0.55398(4) 0.0286(2) Uani d . . 1
F F6 0.27524(7) 0.42336(6) 0.63450(4) 0.0302(2) Uani d . . 1
F F7 0.37403(8) 0.35141(7) 0.71012(5) 0.0440(3) Uani d . . 1
F F8 0.46305(8) 0.24295(8) 0.67383(6) 0.0521(4) Uani d . . 1
F F9 0.45039(8) 0.21072(7) 0.55643(7) 0.0486(3) Uani d . . 1
F F10 0.35777(7) 0.28701(6) 0.47922(5) 0.0346(3) Uani d . . 1
F F11 0.21702(7) 0.56573(5) 0.48074(5) 0.0314(2) Uani d . . 1
F F12 0.09852(8) 0.63272(7) 0.51997(6) 0.0476(3) Uani d . . 1
F F13 -0.00343(8) 0.56308(8) 0.58233(7) 0.0530(4) Uani d . . 1
F F14 0.02101(8) 0.42186(8) 0.60792(7) 0.0523(4) Uani d . . 1
F F15 0.14074(7) 0.35300(6) 0.57036(5) 0.0343(3) Uani d . . 1
F F16 0.18021(7) 0.45240(6) 0.38810(5) 0.0330(3) Uani d . . 1
F F17 0.08559(8) 0.38165(8) 0.30751(6) 0.0494(3) Uani d . . 1
F F18 0.04653(8) 0.24335(9) 0.32685(7) 0.0614(4) Uani d . . 1
F F19 0.10730(8) 0.17834(7) 0.42867(8) 0.0572(4) Uani d . . 1
F F20 0.20570(7) 0.24619(6) 0.50793(6) 0.0379(3) Uani d . . 1
N N1 0.42912(9) 0.18652(8) 0.26468(6) 0.0237(3) Uani d . . 1
N N2 0.56294(9) 0.20666(8) 0.29891(7) 0.0258(3) Uani d . . 1
N N3 0.42667(8) 0.30020(8) 0.20341(6) 0.0231(3) Uani d . . 1
N N4 0.56107(9) 0.31872(8) 0.23631(7) 0.0246(3) Uani d . . 1

loop_
_atom_site_aniso_label
_atom_site_aniso_U_11
_atom_site_aniso_U_22
_atom_site_aniso_U_33
_atom_site_aniso_U_12
_atom_site_aniso_U_13
_atom_site_aniso_U_23
B1 0.0284(10) 0.0233(10) 0.0261(10) -0.0001(8) 0.0001(8) -0.0026(8)
B2 0.0252(10) 0.0231(10) 0.0241(10) 0.0005(8) 0.0001(8) -0.0030(7)
B3 0.0232(9) 0.0178(9) 0.0197(9) 0.0003(7) 0.0019(7) 0.0002(7)
C1 0.0294(10) 0.0362(11) 0.0407(11) -0.0083(8) -0.0095(9) 0.0128(8)
C2 0.0267(9) 0.0321(11) 0.0363(10) -0.0063(8) -0.0081(8) 0.0096(8)
C3 0.0240(9) 0.0249(10) 0.0381(10) 0.0020(7) 0.0043(7) 0.0052(7)
C4 0.0407(12) 0.0277(11) 0.0532(13) -0.0036(8) 0.0022(10) 0.0028(9)
C5 0.0528(14) 0.0256(12) 0.0838(19) -0.0044(10) 0.0098(13) 0.0090(11)
C6 0.0429(13) 0.0383(13) 0.085(2) 0.0063(10) 0.0136(13) 0.0321(13)
C7 0.0331(11) 0.0515(14) 0.0527(14) 0.0078(10) 0.0052(10) 0.0264(11)
C8 0.0288(10) 0.0367(11) 0.0411(11) 0.0010(8) 0.0022(8) 0.0112(9)
C9 0.0238(8) 0.0183(8) 0.0247(9) -0.0014(6) -0.0011(7) -0.0001(6)
C10 0.0301(9) 0.0212(9) 0.0243(9) -0.0014(7) 0.0022(7) -0.0033(7)
C11 0.0400(11) 0.0355(11) 0.0263(10) -0.0014(8) 0.0009(8) -0.0094(8)
C12 0.0309(10) 0.0340(11) 0.0351(10) -0.0026(8) 0.0093(8) -0.0058(8)
C13 0.0280(10) 0.0366(11) 0.0415(11) -0.0076(8) 0.0027(8) -0.0067(8)
C14 0.0345(12) 0.0740(19) 0.0681(17) -0.0172(12) 0.0082(11) -0.0202(14)
C15 0.0340(10) 0.0343(11) 0.0325(10) -0.0080(8) -0.0031(8) -0.0105(8)
C16 0.0311(9) 0.0222(9) 0.0253(9) -0.0038(7) -0.0002(7) -0.0039(7)
C17 0.0418(11) 0.0326(11) 0.0330(10) -0.0066(8) 0.0083(9) -0.0123(8)
C18 0.0233(9) 0.0242(9) 0.0229(8) -0.0021(7) -0.0021(7) 0.0044(7)
C19 0.0333(10) 0.0239(9) 0.0322(10) 0.0002(7) 0.0050(8) 0.0035(7)
C20 0.0540(13) 0.0291(11) 0.0500(13) 0.0001(9) 0.0122(11) -0.0093(9)
C21 0.0331(10) 0.0326(11) 0.0496(12) 0.0093(8) 0.0090(9) 0.0124(9)
C22 0.0279(10) 0.0410(12) 0.0465(12) -0.0032(8) -0.0061(9) 0.0129(9)
C23 0.0326(13) 0.0697(19) 0.090(2) 0.0029(12) -0.0144(13) 0.0115(15)
C24 0.0356(11) 0.0389(11) 0.0281(10) -0.0074(8) -0.0080(8) 0.0033(8)
C25 0.0327(10) 0.0275(10) 0.0226(9) -0.0039(7) 0.0003(7) 0.0027(7)
C26 0.0472(12) 0.0371(12) 0.0340(11) 0.0005(9) 0.0074(9) -0.0067(8)
C27 0.0267(9) 0.0254(9) 0.0277(9) -0.0013(7) -0.0028(7) 0.0026(7)
C28 0.0291(10) 0.0450(12) 0.0424(12) 0.0011(8) 0.0020(9) 0.0163(9)
C29 0.0383(12) 0.0557(15) 0.0576(15) -0.0027(10) 0.0071(11) 0.0263(12)
C30 0.0484(13) 0.0373(12) 0.0507(13) -0.0042(10) -0.0037(11) 0.0209(10)
C31 0.0372(11) 0.0336(12) 0.0627(15) 0.0040(9) -0.0051(10) 0.0157(10)
C32 0.0279(10) 0.0283(10) 0.0508(12) 0.0011(8) 0.0017(9) 0.0083(9)
C33 0.0243(9) 0.0202(9) 0.0239(8) -0.0028(6) -0.0040(7) -0.0005(6)
C34 0.0258(9) 0.0241(9) 0.0316(10) 0.0009(7) -0.0020(7) 0.0014(7)
C35 0.0381(11) 0.0376(11) 0.0376(11) 0.0054(8) 0.0103(9) -0.0028(8)
C36 0.0249(10) 0.0390(12) 0.0577(14) 0.0032(8) -0.0048(9) 0.0009(10)
C37 0.0398(13) 0.0585(16) 0.0513(14) -0.0026(11) -0.0213(11) -0.0077(11)
C38 0.0517(19) 0.130(4) 0.101(3) -0.0059(19) -0.0397(19) -0.028(2)
C39 0.0545(14) 0.0498(14) 0.0318(11) -0.0034(10) -0.0146(10) -0.0110(9)
C40 0.0398(11) 0.0297(10) 0.0258(9) -0.0019(8) -0.0004(8) -0.0043(7)
C41 0.0555(14) 0.0477(13) 0.0360(11) -0.0059(10) 0.0149(10) -0.0146(9)
C42 0.0200(8) 0.0223(9) 0.0222(8) -0.0028(6) -0.0030(6) 0.0014(6)
C43 0.0300(9) 0.0242(9) 0.0229(8) 0.0008(7) 0.0013(7) -0.0012(7)
C44 0.0443(12) 0.0337(11) 0.0369(11) -0.0024(9) 0.0047(9) -0.0136(8)
C45 0.0262(9) 0.0305(10) 0.0318(10) 0.0049(7) 0.0057(7) -0.0018(7)
C46 0.0226(9) 0.0303(10) 0.0318(10) -0.0011(7) -0.0010(7) 0.0024(7)
C47 0.0236(10) 0.0508(14) 0.0660(16) -0.0032(9) -0.0008(10) -0.0064(11)
C48 0.0271(9) 0.0238(9) 0.0298(9) -0.0043(7) -0.0016(7) -0.0037(7)
C49 0.0236(8) 0.0215(9) 0.0236(8) -0.0012(6) 0.0014(7) 0.0001(6)
C50 0.0281(9) 0.0279(10) 0.0395(11) 0.0010(7) 0.0040(8) -0.0073(8)
C51 0.0213(8) 0.0199(8) 0.0193(8) 0.0018(6) -0.0008(6) 0.0013(6)
C52 0.0227(8) 0.0239(9) 0.0231(8) 0.0002(6) 0.0006(7) -0.0026(6)
C53 0.0252(9) 0.0350(10) 0.0241(9) 0.0035(7) 0.0056(7) 0.0029(7)
C54 0.0203(8) 0.0303(10) 0.0345(10) -0.0023(7) 0.0029(7) 0.0103(7)
C55 0.0225(8) 0.0208(9) 0.0331(10) -0.0019(7) -0.0051(7) 0.0015(7)
C56 0.0249(8) 0.0206(9) 0.0207(8) 0.0005(6) 0.0003(6) 0.0002(6)
C57 0.0228(8) 0.0173(8) 0.0257(9) -0.0032(6) 0.0017(7) 0.0019(6)
C58 0.0249(8) 0.0206(9) 0.0268(9) -0.0036(7) 0.0029(7) 0.0028(7)
C59 0.0309(9) 0.0341(10) 0.0245(9) -0.0087(8) -0.0023(7) 0.0065(7)
C60 0.0266(9) 0.0333(11) 0.0424(11) -0.0011(8) -0.0073(8) 0.0153(8)
C61 0.0256(9) 0.0229(10) 0.0492(12) 0.0034(7) -0.0001(8) 0.0022(8)
C62 0.0263(9) 0.0221(9) 0.0313(10) -0.0010(7) 0.0007(7) -0.0006(7)
C63 0.0240(8) 0.0220(9) 0.0180(8) 0.0017(6) 0.0002(6) -0.0014(6)
C64 0.0279(9) 0.0230(9) 0.0209(8) 0.0028(7) 0.0000(7) 0.0017(6)
C65 0.0348(10) 0.0249(10) 0.0310(10) 0.0112(7) -0.0047(8) -0.0022(7)
C66 0.0255(9) 0.0445(12) 0.0333(10) 0.0122(8) 0.0032(8) -0.0073(8)
C67 0.0254(9) 0.0452(12) 0.0300(10) 0.0005(8) 0.0080(8) 0.0004(8)
C68 0.0279(9) 0.0253(9) 0.0248(9) 0.0001(7) 0.0035(7) 0.0020(7)
C69 0.0199(8) 0.0232(9) 0.0281(9) 0.0009(6) 0.0045(7) -0.0061(7)
C70 0.0204(8) 0.0323(10) 0.0278(9) 0.0020(7) 0.0028(7) -0.0059(7)
C71 0.0220(9) 0.0501(13) 0.0328(10) 0.0054(8) -0.0014(8) -0.0123(9)
C72 0.0216(9) 0.0502(13) 0.0479(13) -0.0042(9) -0.0019(9) -0.0254(10)
C73 0.0276(10) 0.0282(11) 0.0623(14) -0.0065(8) 0.0100(10) -0.0163(9)
C74 0.0247(9) 0.0246(9) 0.0365(10) 0.0003(7) 0.0052(8) -0.0041(7)
C75 0.0346(11) 0.0441(13) 0.0543(14) 0.0057(9) 0.0082(10) 0.0055(10)
C76 0.0438(12) 0.0373(12) 0.0507(13) 0.0050(9) 0.0066(10) 0.0065(9)
C77 0.0503(14) 0.0493(14) 0.0468(13) 0.0047(11) -0.0004(11) 0.0053(10)
C78 0.0502(14) 0.0513(15) 0.0648(17) -0.0013(11) -0.0101(12) -0.0135(12)
C79 0.0440(13) 0.0418(14) 0.080(2) -0.0088(10) -0.0018(13) 0.0043(12)
C80 0.0370(12) 0.0494(15) 0.0659(16) -0.0014(10) 0.0102(11) 0.0155(12)
C81 0.079(2) 0.0698(19) 0.0586(17) 0.0083(15) 0.0286(15) -0.0034(14)
F1 0.0325(6) 0.0330(6) 0.0260(5) -0.0041(4) 0.0071(4) -0.0106(4)
F2 0.0391(6) 0.0557(8) 0.0323(6) -0.0016(5) 0.0186(5) -0.0024(5)
F3 0.0303(6) 0.0472(7) 0.0508(7) -0.0127(5) 0.0109(5) 0.0111(5)
F4 0.0324(6) 0.0265(6) 0.0462(7) -0.0097(4) -0.0038(5) -0.0032(5)
F5 0.0355(6) 0.0270(6) 0.0229(5) -0.0040(4) 0.0017(4) -0.0066(4)
F6 0.0384(6) 0.0293(6) 0.0231(5) 0.0020(4) 0.0046(4) -0.0033(4)
F7 0.0512(7) 0.0549(8) 0.0233(6) -0.0045(6) -0.0052(5) 0.0074(5)
F8 0.0431(7) 0.0538(8) 0.0551(8) 0.0098(6) -0.0113(6) 0.0242(6)
F9 0.0397(7) 0.0347(7) 0.0698(9) 0.0190(5) -0.0002(6) -0.0005(6)
F10 0.0368(6) 0.0339(6) 0.0325(6) 0.0099(5) 0.0012(5) -0.0099(4)
F11 0.0378(6) 0.0230(5) 0.0337(6) 0.0030(4) 0.0060(5) 0.0088(4)
F12 0.0548(8) 0.0293(7) 0.0581(8) 0.0214(5) 0.0042(6) 0.0033(5)
F13 0.0354(7) 0.0643(9) 0.0608(9) 0.0232(6) 0.0122(6) -0.0116(7)
F14 0.0377(7) 0.0637(9) 0.0611(9) -0.0019(6) 0.0287(6) 0.0069(7)
F15 0.0353(6) 0.0264(6) 0.0432(6) -0.0013(4) 0.0126(5) 0.0097(5)
F16 0.0343(6) 0.0327(6) 0.0302(6) 0.0026(4) -0.0036(5) 0.0048(4)
F17 0.0370(7) 0.0737(10) 0.0332(6) 0.0077(6) -0.0128(5) -0.0071(6)
F18 0.0367(7) 0.0709(10) 0.0722(10) -0.0108(6) -0.0109(7) -0.0391(8)
F19 0.0496(8) 0.0296(7) 0.0918(11) -0.0171(6) 0.0064(7) -0.0156(7)
F20 0.0405(6) 0.0211(6) 0.0515(7) -0.0047(4) 0.0031(5) 0.0040(5)
N1 0.0240(7) 0.0208(7) 0.0254(7) -0.0036(6) -0.0011(6) 0.0011(6)
N2 0.0263(8) 0.0225(8) 0.0267(8) -0.0021(6) -0.0039(6) 0.0036(6)
N3 0.0217(7) 0.0230(8) 0.0231(7) 0.0002(6) -0.0027(6) 0.0003(5)
N4 0.0218(7) 0.0216(8) 0.0289(8) -0.0036(6) -0.0032(6) 0.0018(6)

loop_
_atom_type_symbol
_atom_type_description
_atom_type_scat_dispersion_real
_atom_type_scat_dispersion_imag
_atom_type_scat_source
C C 0.0181 0.0091 'International Tables Vol C Tables 4.2.6.8 and 6.1.1.4'
H H 0.0000 0.0000 'International Tables Vol C Tables 4.2.6.8 and 6.1.1.4'
B B 0.0090 0.0039 'International Tables Vol C Tables 4.2.6.8 and 6.1.1.4'
F F 0.0727 0.0534 'International Tables Vol C Tables 4.2.6.8 and 6.1.1.4'
N N 0.0311 0.0180 'International Tables Vol C Tables 4.2.6.8 and 6.1.1.4'

loop_
_geom_angle_atom_site_label_1
_geom_angle_atom_site_label_2
_geom_angle_atom_site_label_3
_geom_angle
N1 B1 N2 106.66(16)
N1 B1 C3 126.64(17)
N2 B1 C3 126.69(17)
N3 B2 N4 106.40(15)
N3 B2 C27 125.82(16)
N4 B2 C27 127.73(17)
C51 B3 C57 102.34(13)
C51 B3 C63 113.67(14)
C57 B3 C63 113.44(13)
C51 B3 C69 112.97(13)
C57 B3 C69 113.79(14)
C63 B3 C69 101.14(13)
N1 C1 N3 139.10(18)
N1 C1 C2 110.65(17)
N3 C1 C2 110.06(17)
N4 C2 N2 139.71(17)
N4 C2 C1 110.29(17)
N2 C2 C1 109.84(17)
C8 C3 C4 118.37(19)
C8 C3 B1 121.11(18)
C4 C3 B1 120.51(18)
C5 C4 C3 120.4(2)
C6 C5 C4 120.3(2)
C5 C6 C7 120.4(2)
C6 C7 C8 119.3(2)
C3 C8 C7 121.2(2)
C10 C9 C16 122.12(16)
C10 C9 N1 118.38(15)
C16 C9 N1 119.48(16)
C12 C10 C9 117.67(16)
C12 C10 C11 120.28(17)
C9 C10 C11 122.04(17)
C10 C12 C13 122.17(18)
C15 C13 C12 118.14(18)
C15 C13 C14 121.51(19)
C12 C13 C14 120.3(2)
C13 C15 C16 122.18(17)
C15 C16 C9 117.54(17)
C15 C16 C17 120.75(16)
C9 C16 C17 121.66(16)
C19 C18 C25 122.15(17)
C19 C18 N2 120.00(16)
C25 C18 N2 117.84(16)
C18 C19 C21 117.09(18)
C18 C19 C20 123.02(18)
C21 C19 C20 119.88(19)
C22 C21 C19 122.40(19)
C24 C22 C21 118.40(18)
C24 C22 C23 120.7(2)
C21 C22 C23 120.9(2)
C22 C24 C25 122.03(19)
C24 C25 C18 117.74(18)
C24 C25 C26 120.11(18)
C18 C25 C26 122.12(17)
C28 C27 C32 117.38(18)
C28 C27 B2 121.55(17)
C32 C27 B2 121.02(17)
C29 C28 C27 121.2(2)
C30 C29 C28 120.2(2)
C31 C30 C29 119.9(2)
C30 C31 C32 120.2(2)
C31 C32 C27 121.1(2)
C34 C33 C40 122.45(17)
C34 C33 N3 119.84(16)
C40 C33 N3 117.67(16)
C33 C34 C36 117.34(18)
C33 C34 C35 122.47(17)
C36 C34 C35 120.16(18)
C37 C36 C34 122.1(2)
C36 C37 C39 118.5(2)
C36 C37 C38 120.8(3)
C39 C37 C38 120.7(3)
C37 C39 C40 122.2(2)
C39 C40 C33 117.2(2)
C39 C40 C41 120.64(19)
C33 C40 C41 122.13(18)
C49 C42 C43 122.07(16)
C49 C42 N4 119.67(15)
C43 C42 N4 118.27(15)
C45 C43 C42 117.66(16)
C45 C43 C44 120.21(17)
C42 C43 C44 122.00(17)
C46 C45 C43 122.17(17)
C48 C46 C45 118.24(16)
C48 C46 C47 121.39(18)
C45 C46 C47 120.37(18)
C46 C48 C49 122.07(17)
C42 C49 C48 117.47(16)
C42 C49 C50 122.60(16)
C48 C49 C50 119.89(16)
C52 C51 C56 113.01(15)
C52 C51 B3 126.14(15)
C56 C51 B3 120.67(15)
F1 C52 C53 114.27(15)
F1 C52 C51 121.23(15)
C53 C52 C51 124.50(17)
F2 C53 C54 120.10(16)
F2 C53 C52 120.05(17)
C54 C53 C52 119.85(17)
F3 C54 C53 121.02(17)
F3 C54 C55 120.57(17)
C53 C54 C55 118.40(16)
F4 C55 C56 120.89(17)
F4 C55 C54 119.49(16)
C56 C55 C54 119.61(17)
F5 C56 C55 116.32(15)
F5 C56 C51 119.15(15)
C55 C56 C51 124.53(16)
C58 C57 C62 113.14(16)
C58 C57 B3 127.30(15)
C62 C57 B3 119.28(15)
F6 C58 C57 120.89(15)
F6 C58 C59 114.61(16)
C57 C58 C59 124.50(17)
F7 C59 C60 120.26(17)
F7 C59 C58 120.60(18)
C60 C59 C58 119.13(18)
F8 C60 C61 120.9(2)
F8 C60 C59 120.1(2)
C61 C60 C59 118.97(17)
F9 C61 C60 120.31(18)
F9 C61 C62 120.08(19)
C60 C61 C62 119.61(18)
F10 C62 C61 115.85(17)
F10 C62 C57 119.56(16)
C61 C62 C57 124.59(18)
C64 C63 C68 113.03(16)
C64 C63 B3 128.19(15)
C68 C63 B3 118.40(15)
F11 C64 C65 114.70(16)
F11 C64 C63 121.39(15)
C65 C64 C63 123.91(17)
F12 C65 C66 119.47(17)
F12 C65 C64 120.45(18)
C66 C65 C64 120.08(18)
F13 C66 C67 120.74(19)
F13 C66 C65 120.53(19)
C67 C66 C65 118.73(17)
F14 C67 C66 120.05(18)
F14 C67 C68 120.64(19)
C66 C67 C68 119.31(18)
F15 C68 C67 115.72(16)
F15 C68 C63 119.37(16)
C67 C68 C63 124.91(18)
C74 C69 C70 113.31(16)
C74 C69 B3 127.27(16)
C70 C69 B3 119.15(16)
F16 C70 C71 115.79(17)
F16 C70 C69 119.22(16)
C71 C70 C69 124.98(19)
F17 C71 C72 120.02(18)
F17 C71 C70 120.8(2)
C72 C71 C70 119.2(2)
F18 C72 C73 121.0(2)
F18 C72 C71 120.4(2)
C73 C72 C71 118.66(18)
F19 C73 C72 119.46(19)
F19 C73 C74 120.1(2)
C72 C73 C74 120.5(2)
F20 C74 C73 115.55(18)
F20 C74 C69 121.13(16)
C73 C74 C69 123.32(19)
C76 C75 C80 118.6(2)
C76 C75 C81 120.7(2)
C80 C75 C81 120.7(2)
C75 C76 C77 121.2(2)
C78 C77 C76 119.5(2)
C79 C78 C77 119.7(3)
C78 C79 C80 120.5(2)
C79 C80 C75 120.5(2)
C1 N1 C9 125.96(15)
C1 N1 B1 106.40(15)
C9 N1 B1 126.96(15)
C2 N2 C18 124.42(15)
C2 N2 B1 106.43(15)
C18 N2 B1 129.08(15)
C1 N3 C33 122.44(15)
C1 N3 B2 106.50(15)
C33 N3 B2 129.22(15)
C2 N4 C42 123.49(15)
C2 N4 B2 106.74(15)
C42 N4 B2 129.69(15)

loop_
_geom_bond_atom_site_label_1
_geom_bond_atom_site_label_2
_geom_bond_distance
B1 N1 1.458(3)
B1 N2 1.474(3)
B1 C3 1.545(3)
B2 N3 1.464(2)
B2 N4 1.472(2)
B2 C27 1.539(3)
B3 C51 1.651(2)
B3 C57 1.655(2)
B3 C63 1.657(2)
B3 C69 1.658(2)
C1 N1 1.356(3)
C1 N3 1.365(2)
C1 C2 1.414(3)
C2 N4 1.352(2)
C2 N2 1.356(2)
C3 C8 1.388(3)
C3 C4 1.401(3)
C4 C5 1.385(3)
C5 C6 1.375(4)
C6 C7 1.384(4)
C7 C8 1.391(3)
C9 C10 1.396(3)
C9 C16 1.397(2)
C9 N1 1.449(2)
C10 C12 1.390(3)
C10 C11 1.507(2)
C12 C13 1.390(3)
C13 C15 1.387(3)
C13 C14 1.512(3)
C15 C16 1.393(3)
C16 C17 1.498(3)
C18 C19 1.393(3)
C18 C25 1.400(3)
C18 N2 1.446(2)
C19 C21 1.398(3)
C19 C20 1.504(3)
C21 C22 1.387(3)
C22 C24 1.379(3)
C22 C23 1.511(3)
C24 C25 1.392(3)
C25 C26 1.499(3)
C27 C28 1.395(3)
C27 C32 1.403(3)
C28 C29 1.386(3)
C29 C30 1.382(3)
C30 C31 1.374(3)
C31 C32 1.389(3)
C33 C34 1.394(3)
C33 C40 1.394(3)
C33 N3 1.445(2)
C34 C36 1.397(3)
C34 C35 1.501(3)
C36 C37 1.375(4)
C37 C39 1.389(4)
C37 C38 1.506(3)
C39 C40 1.390(3)
C40 C41 1.508(3)
C42 C49 1.396(2)
C42 C43 1.396(3)
C42 N4 1.450(2)
C43 C45 1.389(3)
C43 C44 1.504(3)
C45 C46 1.388(3)
C46 C48 1.386(3)
C46 C47 1.510(3)
C48 C49 1.396(3)
C49 C50 1.507(2)
C51 C52 1.386(2)
C51 C56 1.393(2)
C52 F1 1.351(2)
C52 C53 1.380(3)
C53 F2 1.344(2)
C53 C54 1.377(3)
C54 F3 1.339(2)
C54 C55 1.381(3)
C55 F4 1.346(2)
C55 C56 1.378(3)
C56 F5 1.350(2)
C57 C58 1.382(3)
C57 C62 1.388(3)
C58 F6 1.355(2)
C58 C59 1.389(3)
C59 F7 1.339(2)
C59 C60 1.379(3)
C60 F8 1.347(2)
C60 C61 1.368(3)
C61 F9 1.348(2)
C61 C62 1.379(3)
C62 F10 1.350(2)
C63 C64 1.385(3)
C63 C68 1.393(2)
C64 F11 1.351(2)
C64 C65 1.384(3)
C65 F12 1.345(2)
C65 C66 1.373(3)
C66 F13 1.344(2)
C66 C67 1.372(3)
C67 F14 1.345(2)
C67 C68 1.376(3)
C68 F15 1.350(2)
C69 C74 1.389(3)
C69 C70 1.389(3)
C70 F16 1.347(2)
C70 C71 1.378(3)
C71 F17 1.349(3)
C71 C72 1.374(3)
C72 F18 1.342(2)
C72 C73 1.370(4)
C73 F19 1.347(3)
C73 C74 1.387(3)
C74 F20 1.348(2)
C75 C76 1.373(3)
C75 C80 1.390(4)
C75 C81 1.507(4)
C76 C77 1.391(4)
C77 C78 1.386(4)
C78 C79 1.371(4)
C79 C80 1.384(4)
